data_4332797
loop_
_publ_author_name
'Green, Shaun P.'
'Jones, Cameron'
'Lippert, Kai-Alexander'
'Mills, David P.'
'Stasch, Andreas'

_publ_section_title
;
 Complexes of an Anionic Gallium(I)N-Heterocyclic Carbene Analogue with
 Group 14 Element(II) Fragments:&#x00A0; Synthetic, Structural and
 Theoretical Studies
;
_journal_issue 18
_journal_name_full 'Inorganic Chemistry'
_journal_page_first 7242
_journal_page_last 7251
_journal_paper_doi 10.1021/ic060851t
_journal_volume 45
_journal_year 2006
_chemical_formula_sum 'C57 H84 Ga N5 Sn'
_chemical_formula_weight 1027.70
_chemical_name_systematic
; 
 ? 
;
_space_group_IT_number 14
_symmetry_cell_setting monoclinic
_symmetry_space_group_name_Hall '-P 2ybc'
_symmetry_space_group_name_H-M 'P 1 21/c 1'
_atom_sites_solution_hydrogens geom
_atom_sites_solution_primary direct
_atom_sites_solution_secondary difmap
_audit_creation_method SHELXL-97
_cell_angle_alpha 90.00
_cell_angle_beta 91.27(3)
_cell_angle_gamma 90.00
_cell_formula_units_Z 4
_cell_length_a 10.068(2)
_cell_length_b 20.314(4)
_cell_length_c 26.952(5)
_cell_measurement_temperature 150(2)
_cell_volume 5510.9(19)
_computing_structure_refinement 'SHELXL-97 (Sheldrick, 1997)'
_computing_structure_solution 'SHELXS-97 (Sheldrick, 1990)'
_diffrn_ambient_temperature 150(2)
_diffrn_measured_fraction_theta_full 0.995
_diffrn_measured_fraction_theta_max 0.995
_diffrn_measurement_device_type 'Nonius Kappa CCD'
_diffrn_radiation_monochromator graphite
_diffrn_radiation_source 'fine-focus sealed tube'
_diffrn_radiation_type MoK\a
_diffrn_radiation_wavelength 0.71073
_diffrn_reflns_av_R_equivalents 0.0426
_diffrn_reflns_av_sigmaI/netI 0.0607
_diffrn_reflns_limit_h_max 12
_diffrn_reflns_limit_h_min -12
_diffrn_reflns_limit_k_max 23
_diffrn_reflns_limit_k_min -25
_diffrn_reflns_limit_l_max 33
_diffrn_reflns_limit_l_min -33
_diffrn_reflns_number 19123
_diffrn_reflns_theta_full 26.00
_diffrn_reflns_theta_max 26.00
_diffrn_reflns_theta_min 2.94
_exptl_absorpt_coefficient_mu 0.981
_exptl_absorpt_correction_T_max 0.866
_exptl_absorpt_correction_T_min 0.731
_exptl_absorpt_correction_type multi-scan
_exptl_absorpt_process_details 'Sortav (Blessing, 1995)'
_exptl_crystal_colour red
_exptl_crystal_density_diffrn 1.239
_exptl_crystal_density_method 'not measured'
_exptl_crystal_description block
_exptl_crystal_F_000 2168
_exptl_crystal_size_max 0.25
_exptl_crystal_size_mid 0.15
_exptl_crystal_size_min 0.15
_refine_diff_density_max 0.973
_refine_diff_density_min -0.685
_refine_diff_density_rms 0.084
_refine_ls_extinction_method none
_refine_ls_goodness_of_fit_ref 1.017
_refine_ls_hydrogen_treatment constr
_refine_ls_matrix_type full
_refine_ls_number_parameters 597
_refine_ls_number_reflns 10778
_refine_ls_number_restraints 24
_refine_ls_restrained_S_all 1.064
_refine_ls_R_factor_all 0.0677
_refine_ls_R_factor_gt 0.0444
_refine_ls_shift/su_max 0.002
_refine_ls_shift/su_mean 0.000
_refine_ls_structure_factor_coef Fsqd
_refine_ls_weighting_details 'calc w=1/[\s^2^(Fo^2^)+(0.0243P)^2^+9.9895P] where P=(Fo^2^+2Fc^2^)/3'
_refine_ls_weighting_scheme calc
_refine_ls_wR_factor_gt 0.0873
_refine_ls_wR_factor_ref 0.0958
_reflns_number_gt 8300
_reflns_number_total 10778
_reflns_threshold_expression >2sigma(I)
_cod_data_source_file ic060851tsup7.cif
_cod_data_source_block compound10
_cod_original_cell_volume 5511.1(19)
_cod_original_sg_symbol_H-M P2(1)/c
_cod_database_code 4332797

loop_
_symmetry_equiv_pos_as_xyz
'x, y, z'
'-x, y+1/2, -z+1/2'
'-x, -y, -z'
'x, -y-1/2, z-1/2'

loop_
_atom_site_label
_atom_site_type_symbol
_atom_site_fract_x
_atom_site_fract_y
_atom_site_fract_z
_atom_site_U_iso_or_equiv
_atom_site_adp_type
_atom_site_occupancy
_atom_site_symmetry_multiplicity
_atom_site_calc_flag
_atom_site_refinement_flags
Sn1 Sn 0.31849(2) 0.275696(13) 0.361646(9) 0.02215(8) Uani 1 1 d .
Ga1 Ga 0.20877(4) 0.17100(2) 0.315484(13) 0.02274(10) Uani 1 1 d .
N1 N 0.2852(3) 0.25791(14) 0.44048(9) 0.0189(6) Uani 1 1 d .
N2 N 0.1401(3) 0.31690(14) 0.39689(10) 0.0188(6) Uani 1 1 d .
N3 N 0.1138(3) 0.31211(15) 0.48634(10) 0.0236(7) Uani 1 1 d .
N4 N 0.1548(3) 0.08292(15) 0.30721(10) 0.0241(7) Uani 1 1 d .
N5 N 0.1766(3) 0.18242(15) 0.24668(10) 0.0249(7) Uani 1 1 d .
C1 C 0.1754(3) 0.29708(17) 0.44294(12) 0.0204(7) Uani 1 1 d .
C2 C 0.3858(3) 0.24914(18) 0.47828(12) 0.0203(7) Uani 1 1 d .
C3 C 0.4181(3) 0.18446(18) 0.49232(12) 0.0228(8) Uani 1 1 d .
C4 C 0.5215(4) 0.1747(2) 0.52669(13) 0.0289(9) Uani 1 1 d .
H4 H 0.5438 0.1310 0.5365 0.035 Uiso 1 1 calc R
C5 C 0.5923(4) 0.2266(2) 0.54689(13) 0.0297(9) Uani 1 1 d .
H5 H 0.6621 0.2189 0.5705 0.036 Uiso 1 1 calc R
C6 C 0.5603(4) 0.28961(19) 0.53242(13) 0.0272(9) Uani 1 1 d .
H6 H 0.6096 0.3252 0.5463 0.033 Uiso 1 1 calc R
C7 C 0.4583(3) 0.30323(18) 0.49816(12) 0.0208(7) Uani 1 1 d .
C8 C 0.3459(4) 0.12526(19) 0.47060(14) 0.0297(9) Uani 1 1 d .
H8 H 0.2647 0.1419 0.4526 0.036 Uiso 1 1 calc R
C9 C 0.3002(5) 0.0769(2) 0.50995(17) 0.0502(12) Uani 1 1 d .
H9A H 0.2499 0.0411 0.4940 0.075 Uiso 1 1 calc R
H9B H 0.2434 0.0998 0.5335 0.075 Uiso 1 1 calc R
H9C H 0.3778 0.0587 0.5277 0.075 Uiso 1 1 calc R
C10 C 0.4315(5) 0.0914(2) 0.43278(17) 0.0498(12) Uani 1 1 d .
H10A H 0.5110 0.0733 0.4494 0.075 Uiso 1 1 calc R
H10B H 0.4581 0.1233 0.4076 0.075 Uiso 1 1 calc R
H10C H 0.3810 0.0557 0.4168 0.075 Uiso 1 1 calc R
C11 C 0.4334(3) 0.37405(18) 0.48283(13) 0.0233(8) Uani 1 1 d .
H11 H 0.3399 0.3773 0.4697 0.028 Uiso 1 1 calc R
C12 C 0.4488(4) 0.4221(2) 0.52639(14) 0.0331(9) Uani 1 1 d .
H12A H 0.4028 0.4045 0.5552 0.050 Uiso 1 1 calc R
H12B H 0.4101 0.4647 0.5171 0.050 Uiso 1 1 calc R
H12C H 0.5433 0.4278 0.5348 0.050 Uiso 1 1 calc R
C13 C 0.5264(4) 0.39442(19) 0.44096(13) 0.0293(9) Uani 1 1 d .
H13A H 0.6189 0.3920 0.4530 0.044 Uiso 1 1 calc R
H13B H 0.5059 0.4396 0.4306 0.044 Uiso 1 1 calc R
H13C H 0.5137 0.3646 0.4127 0.044 Uiso 1 1 calc R
C14 C 0.0289(3) 0.35545(18) 0.38038(11) 0.0202(7) Uani 1 1 d .
C15 C 0.0533(4) 0.42195(18) 0.36738(12) 0.0229(8) Uani 1 1 d .
C16 C -0.0539(4) 0.46128(19) 0.35247(12) 0.0277(9) Uani 1 1 d .
H16 H -0.0393 0.5062 0.3445 0.033 Uiso 1 1 calc R
C17 C -0.1809(4) 0.4358(2) 0.34910(14) 0.0351(10) Uani 1 1 d .
H17 H -0.2533 0.4634 0.3398 0.042 Uiso 1 1 calc R
C18 C -0.2023(4) 0.3702(2) 0.35929(14) 0.0341(9) Uani 1 1 d .
H18 H -0.2895 0.3529 0.3554 0.041 Uiso 1 1 calc R
C19 C -0.0998(4) 0.32842(19) 0.37514(13) 0.0253(8) Uani 1 1 d .
C20 C 0.1919(4) 0.45091(19) 0.36806(14) 0.0286(9) Uani 1 1 d .
H20 H 0.2514 0.4190 0.3860 0.034 Uiso 1 1 calc R
C21 C 0.2021(5) 0.5163(2) 0.39545(18) 0.0487(12) Uani 1 1 d .
H21A H 0.2952 0.5303 0.3974 0.073 Uiso 1 1 calc R
H21B H 0.1682 0.5111 0.4290 0.073 Uiso 1 1 calc R
H21C H 0.1494 0.5496 0.3775 0.073 Uiso 1 1 calc R
C22 C 0.2444(5) 0.4583(3) 0.31556(17) 0.0567(14) Uani 1 1 d .
H22A H 0.1905 0.4908 0.2973 0.085 Uiso 1 1 calc R
H22B H 0.2392 0.4158 0.2984 0.085 Uiso 1 1 calc R
H22C H 0.3370 0.4731 0.3173 0.085 Uiso 1 1 calc R
C23 C -0.1285(4) 0.25554(19) 0.38181(13) 0.0272(8) Uani 1 1 d .
H23 H -0.0528 0.2354 0.4010 0.033 Uiso 1 1 calc R
C24 C -0.1378(4) 0.2221(2) 0.33065(14) 0.0369(10) Uani 1 1 d .
H24A H -0.2058 0.2440 0.3101 0.055 Uiso 1 1 calc R
H24B H -0.1616 0.1756 0.3348 0.055 Uiso 1 1 calc R
H24C H -0.0517 0.2252 0.3145 0.055 Uiso 1 1 calc R
C25 C -0.2566(4) 0.2416(2) 0.40938(16) 0.0414(11) Uani 1 1 d .
H25A H -0.2527 0.2632 0.4419 0.062 Uiso 1 1 calc R
H25B H -0.2665 0.1940 0.4139 0.062 Uiso 1 1 calc R
H25C H -0.3327 0.2585 0.3900 0.062 Uiso 1 1 calc R
C26 C 0.1155(4) 0.2606(2) 0.52614(14) 0.0335(10) Uani 1 1 d .
H26 H 0.1852 0.2284 0.5163 0.040 Uiso 1 1 calc R
C27 C -0.0119(5) 0.2215(2) 0.52792(17) 0.0529(13) Uani 1 1 d .
H27A H -0.0816 0.2486 0.5424 0.079 Uiso 1 1 calc R
H27B H 0.0024 0.1821 0.5483 0.079 Uiso 1 1 calc R
H27C H -0.0391 0.2084 0.4942 0.079 Uiso 1 1 calc R
C28 C 0.1589(6) 0.2852(3) 0.57645(16) 0.0731(19) Uani 1 1 d .
H28A H 0.2429 0.3092 0.5738 0.110 Uiso 1 1 calc R
H28B H 0.1714 0.2477 0.5990 0.110 Uiso 1 1 calc R
H28C H 0.0909 0.3146 0.5894 0.110 Uiso 1 1 calc R
C29 C 0.0409(4) 0.3751(2) 0.49175(13) 0.0304(9) Uani 1 1 d .
H29 H 0.0454 0.3972 0.4587 0.036 Uiso 1 1 calc R
C30 C -0.1060(4) 0.3682(2) 0.50203(19) 0.0541(14) Uani 1 1 d .
H30A H -0.1459 0.3360 0.4790 0.081 Uiso 1 1 calc R
H30B H -0.1498 0.4109 0.4975 0.081 Uiso 1 1 calc R
H30C H -0.1172 0.3531 0.5362 0.081 Uiso 1 1 calc R
C31 C 0.1031(4) 0.4233(3) 0.52873(18) 0.0540(13) Uani 1 1 d .
H31A H 0.0959 0.4056 0.5624 0.081 Uiso 1 1 calc R
H31B H 0.0564 0.4656 0.5265 0.081 Uiso 1 1 calc R
H31C H 0.1969 0.4297 0.5211 0.081 Uiso 1 1 calc R
C32 C 0.1174(4) 0.07235(19) 0.25745(13) 0.0292(9) Uani 1 1 d .
H32 H 0.0847 0.0310 0.2462 0.035 Uiso 1 1 calc R
C33 C 0.1300(4) 0.1238(2) 0.22629(13) 0.0303(9) Uani 1 1 d .
H33 H 0.1080 0.1201 0.1919 0.036 Uiso 1 1 calc R
C34 C 0.1747(3) 0.02747(18) 0.33893(12) 0.0226(8) Uani 1 1 d .
C35 C 0.2809(3) -0.01636(19) 0.33072(13) 0.0256(8) Uani 1 1 d .
C36 C 0.2985(4) -0.0694(2) 0.36318(14) 0.0310(9) Uani 1 1 d .
H36 H 0.3696 -0.0993 0.3582 0.037 Uiso 1 1 calc R
C37 C 0.2151(4) -0.07928(19) 0.40221(14) 0.0321(9) Uani 1 1 d .
H37 H 0.2293 -0.1156 0.4239 0.039 Uiso 1 1 calc R
C38 C 0.1115(4) -0.03682(19) 0.40985(14) 0.0294(9) Uani 1 1 d .
H38 H 0.0541 -0.0443 0.4368 0.035 Uiso 1 1 calc R
C39 C 0.0889(3) 0.01713(18) 0.37881(13) 0.0245(8) Uani 1 1 d .
C40 C 0.3791(4) -0.0058(2) 0.28944(15) 0.0356(10) Uani 1 1 d .
H40 H 0.3400 0.0274 0.2659 0.043 Uiso 1 1 calc R
C41 C 0.4058(4) -0.0686(2) 0.26015(16) 0.0462(12) Uani 1 1 d .
H41A H 0.4506 -0.1008 0.2818 0.069 Uiso 1 1 calc R
H41B H 0.4626 -0.0584 0.2321 0.069 Uiso 1 1 calc R
H41C H 0.3214 -0.0870 0.2477 0.069 Uiso 1 1 calc R
C42 C 0.5102(4) 0.0222(3) 0.31010(18) 0.0567(14) Uani 1 1 d .
H42A H 0.5485 -0.0083 0.3347 0.085 Uiso 1 1 calc R
H42B H 0.4937 0.0648 0.3259 0.085 Uiso 1 1 calc R
H42C H 0.5723 0.0281 0.2830 0.085 Uiso 1 1 calc R
C43 C -0.0303(4) 0.0617(2) 0.38704(14) 0.0305(9) Uani 1 1 d .
H43 H -0.0090 0.1059 0.3729 0.037 Uiso 1 1 calc R
C44 C -0.0610(5) 0.0715(3) 0.44177(16) 0.0541(13) Uani 1 1 d .
H44A H -0.0914 0.0298 0.4559 0.081 Uiso 1 1 calc R
H44B H -0.1306 0.1049 0.4449 0.081 Uiso 1 1 calc R
H44C H 0.0194 0.0861 0.4597 0.081 Uiso 1 1 calc R
C45 C -0.1514(4) 0.0355(3) 0.3591(2) 0.0600(15) Uani 1 1 d .
H45A H -0.1331 0.0333 0.3236 0.090 Uiso 1 1 calc R
H45B H -0.2270 0.0649 0.3644 0.090 Uiso 1 1 calc R
H45C H -0.1725 -0.0087 0.3713 0.090 Uiso 1 1 calc R
C46 C 0.2261(4) 0.23317(19) 0.21524(12) 0.0288(9) Uani 1 1 d .
C47 C 0.3576(4) 0.2283(2) 0.19873(14) 0.0395(10) Uani 1 1 d .
C48 C 0.4056(5) 0.2791(3) 0.16939(18) 0.0667(17) Uani 1 1 d .
H48 H 0.4942 0.2768 0.1581 0.080 Uiso 1 1 calc R
C49 C 0.3293(7) 0.3319(3) 0.1565(2) 0.079(2) Uani 1 1 d .
H49 H 0.3641 0.3654 0.1360 0.095 Uiso 1 1 calc R
C50 C 0.2022(7) 0.3365(2) 0.17318(17) 0.0653(17) Uani 1 1 d .
H50 H 0.1506 0.3742 0.1647 0.078 Uiso 1 1 calc R
C51 C 0.1463(5) 0.2874(2) 0.20234(14) 0.0485(13) Uani 1 1 d .
C52 C 0.4463(4) 0.1709(3) 0.21238(16) 0.0471(12) Uani 1 1 d .
H52 H 0.3947 0.1418 0.2349 0.056 Uiso 1 1 calc R
C53 C 0.5700(5) 0.1937(4) 0.2419(2) 0.091(2) Uani 1 1 d .
H53A H 0.6171 0.2271 0.2227 0.137 Uiso 1 1 calc R
H53B H 0.6288 0.1560 0.2481 0.137 Uiso 1 1 calc R
H53C H 0.5432 0.2126 0.2735 0.137 Uiso 1 1 calc R
C54 C 0.4803(7) 0.1301(4) 0.1673(2) 0.097(2) Uani 1 1 d U
H54A H 0.3982 0.1145 0.1510 0.146 Uiso 1 1 calc R
H54B H 0.5344 0.0922 0.1778 0.146 Uiso 1 1 calc R
H54C H 0.5302 0.1571 0.1441 0.146 Uiso 1 1 calc R
C55 C -0.0031(6) 0.2884(3) 0.21577(19) 0.0809(19) Uani 1 1 d U
H55 H -0.0160 0.2573 0.2440 0.097 Uiso 1 1 calc R
C56 C -0.0909(6) 0.2672(4) 0.1741(3) 0.098(2) Uani 1 1 d U
H56A H -0.0766 0.2957 0.1453 0.147 Uiso 1 1 calc R
H56B H -0.1838 0.2703 0.1839 0.147 Uiso 1 1 calc R
H56C H -0.0704 0.2216 0.1653 0.147 Uiso 1 1 calc R
C57 C -0.0400(8) 0.3584(4) 0.2334(2) 0.115(2) Uani 1 1 d U
H57A H 0.0074 0.3681 0.2647 0.172 Uiso 1 1 calc R
H57B H -0.1360 0.3609 0.2384 0.172 Uiso 1 1 calc R
H57C H -0.0148 0.3906 0.2082 0.172 Uiso 1 1 calc R

loop_
_atom_site_aniso_label
_atom_site_aniso_U_11
_atom_site_aniso_U_22
_atom_site_aniso_U_33
_atom_site_aniso_U_23
_atom_site_aniso_U_13
_atom_site_aniso_U_12
Sn1 0.02289(13) 0.02087(13) 0.02279(12) -0.00316(11) 0.00276(9) -0.00038(11)
Ga1 0.0289(2) 0.0201(2) 0.01921(19) -0.00171(16) -0.00088(16) 0.00009(18)
N1 0.0191(15) 0.0202(17) 0.0174(14) -0.0009(12) -0.0014(11) 0.0002(12)
N2 0.0182(15) 0.0200(16) 0.0183(14) -0.0004(12) 0.0009(11) 0.0034(12)
N3 0.0215(16) 0.0299(19) 0.0195(14) 0.0038(13) 0.0036(12) 0.0063(13)
N4 0.0279(17) 0.0211(17) 0.0233(15) 0.0013(13) -0.0030(13) -0.0015(13)
N5 0.0310(17) 0.0235(18) 0.0199(14) -0.0019(13) -0.0034(13) 0.0004(14)
C1 0.0214(18) 0.0153(18) 0.0244(18) -0.0010(14) -0.0019(14) -0.0020(14)
C2 0.0154(17) 0.0253(19) 0.0201(17) 0.0003(15) -0.0002(14) 0.0009(15)
C3 0.0225(19) 0.022(2) 0.0241(18) 0.0003(15) 0.0001(15) 0.0011(15)
C4 0.031(2) 0.023(2) 0.032(2) 0.0003(17) -0.0050(16) 0.0041(17)
C5 0.0232(19) 0.037(2) 0.0283(19) 0.0009(18) -0.0077(15) 0.0053(18)
C6 0.0217(19) 0.027(2) 0.032(2) -0.0046(17) -0.0048(15) -0.0047(16)
C7 0.0187(18) 0.0217(19) 0.0221(17) -0.0011(15) 0.0017(14) -0.0016(15)
C8 0.030(2) 0.020(2) 0.039(2) 0.0037(17) -0.0125(17) -0.0008(17)
C9 0.059(3) 0.036(3) 0.055(3) 0.012(2) -0.015(2) -0.017(2)
C10 0.055(3) 0.041(3) 0.052(3) -0.019(2) -0.005(2) 0.000(2)
C11 0.0195(18) 0.020(2) 0.0304(19) -0.0013(16) -0.0020(15) -0.0019(15)
C12 0.036(2) 0.025(2) 0.037(2) -0.0025(18) 0.0003(18) -0.0034(18)
C13 0.032(2) 0.024(2) 0.032(2) 0.0016(17) 0.0018(17) -0.0057(17)
C14 0.0236(19) 0.0225(19) 0.0144(16) -0.0008(14) -0.0001(14) 0.0019(15)
C15 0.029(2) 0.022(2) 0.0177(17) -0.0008(15) 0.0018(14) 0.0032(16)
C16 0.039(2) 0.021(2) 0.0226(18) 0.0028(15) -0.0006(16) 0.0071(17)
C17 0.030(2) 0.040(3) 0.034(2) 0.0031(19) -0.0101(18) 0.015(2)
C18 0.026(2) 0.038(3) 0.039(2) 0.003(2) -0.0065(17) 0.0007(18)
C19 0.025(2) 0.027(2) 0.0239(18) 0.0000(16) -0.0039(15) 0.0009(17)
C20 0.028(2) 0.022(2) 0.036(2) 0.0034(17) 0.0030(17) 0.0013(17)
C21 0.044(3) 0.036(3) 0.066(3) -0.014(2) 0.004(2) -0.009(2)
C22 0.057(3) 0.064(4) 0.051(3) 0.000(3) 0.025(2) -0.013(3)
C23 0.0209(19) 0.029(2) 0.032(2) 0.0021(17) -0.0055(16) 0.0013(16)
C24 0.038(2) 0.035(2) 0.038(2) -0.002(2) -0.0011(18) 0.003(2)
C25 0.040(3) 0.039(3) 0.045(2) -0.004(2) 0.010(2) -0.008(2)
C26 0.028(2) 0.038(3) 0.035(2) 0.0154(19) 0.0079(17) 0.0033(18)
C27 0.062(3) 0.045(3) 0.052(3) 0.007(2) -0.002(2) -0.018(3)
C28 0.088(4) 0.096(5) 0.034(3) 0.031(3) -0.024(3) -0.039(4)
C29 0.032(2) 0.038(2) 0.0213(18) 0.0000(17) 0.0053(16) 0.0120(19)
C30 0.025(2) 0.051(3) 0.086(4) -0.033(3) -0.011(2) 0.014(2)
C31 0.033(2) 0.055(3) 0.074(3) -0.028(3) 0.002(2) 0.005(2)
C32 0.032(2) 0.025(2) 0.029(2) -0.0067(17) -0.0092(16) -0.0036(17)
C33 0.039(2) 0.030(2) 0.0207(18) -0.0033(17) -0.0079(16) -0.0036(18)
C34 0.0225(19) 0.021(2) 0.0239(18) -0.0006(15) -0.0057(15) -0.0032(15)
C35 0.0222(19) 0.027(2) 0.0275(19) -0.0027(16) -0.0065(15) -0.0009(16)
C36 0.027(2) 0.027(2) 0.038(2) -0.0029(18) -0.0047(17) 0.0050(17)
C37 0.037(2) 0.022(2) 0.037(2) 0.0081(17) -0.0080(18) 0.0022(18)
C38 0.029(2) 0.028(2) 0.031(2) 0.0034(17) -0.0020(16) -0.0029(17)
C39 0.0217(19) 0.022(2) 0.0294(19) -0.0011(16) -0.0057(15) -0.0039(16)
C40 0.028(2) 0.041(3) 0.038(2) 0.0038(19) 0.0011(18) 0.0035(19)
C41 0.041(3) 0.057(3) 0.040(2) -0.010(2) 0.007(2) 0.002(2)
C42 0.044(3) 0.066(4) 0.061(3) -0.020(3) 0.016(2) -0.018(3)
C43 0.027(2) 0.027(2) 0.038(2) 0.0044(18) 0.0022(17) 0.0010(17)
C44 0.059(3) 0.056(3) 0.048(3) -0.004(2) 0.015(2) 0.014(3)
C45 0.030(3) 0.060(4) 0.088(4) -0.025(3) -0.013(3) 0.008(2)
C46 0.048(2) 0.023(2) 0.0157(16) -0.0025(15) -0.0043(16) -0.0048(18)
C47 0.041(2) 0.045(3) 0.032(2) 0.007(2) -0.0058(18) -0.021(2)
C48 0.059(3) 0.081(4) 0.059(3) 0.030(3) -0.015(3) -0.041(3)
C49 0.122(6) 0.061(4) 0.053(3) 0.027(3) -0.023(4) -0.054(4)
C50 0.143(6) 0.019(3) 0.034(3) -0.004(2) -0.008(3) 0.006(3)
C51 0.093(4) 0.032(3) 0.0197(19) 0.0012(18) 0.003(2) 0.022(3)
C52 0.033(2) 0.071(4) 0.038(2) 0.008(2) 0.0027(19) 0.000(2)
C53 0.038(3) 0.123(6) 0.111(5) 0.028(5) -0.022(3) -0.015(3)
C54 0.111(4) 0.111(4) 0.070(3) 0.001(3) 0.010(3) 0.038(4)
C55 0.106(4) 0.085(4) 0.053(3) 0.039(3) 0.045(3) 0.071(3)
C56 0.070(3) 0.086(4) 0.139(4) 0.000(4) 0.038(3) 0.001(3)
C57 0.132(4) 0.128(4) 0.083(4) -0.037(3) -0.020(3) 0.079(4)

loop_
_atom_type_symbol
_atom_type_description
_atom_type_scat_dispersion_real
_atom_type_scat_dispersion_imag
_atom_type_scat_source
C C 0.0033 0.0016 'International Tables Vol C Tables 4.2.6.8 and 6.1.1.4'
H H 0.0000 0.0000 'International Tables Vol C Tables 4.2.6.8 and 6.1.1.4'
N N 0.0061 0.0033 'International Tables Vol C Tables 4.2.6.8 and 6.1.1.4'
Ga Ga 0.2307 1.6083 'International Tables Vol C Tables 4.2.6.8 and 6.1.1.4'
Sn Sn -0.6537 1.4246 'International Tables Vol C Tables 4.2.6.8 and 6.1.1.4'

loop_
_geom_angle_atom_site_label_1
_geom_angle_atom_site_label_2
_geom_angle_atom_site_label_3
_geom_angle
N1 Sn1 N2 60.18(10)
N1 Sn1 Ga1 104.39(8)
N2 Sn1 Ga1 99.70(7)
N4 Ga1 N5 87.56(13)
N4 Ga1 Sn1 157.14(9)
N5 Ga1 Sn1 114.63(10)
C1 N1 C2 126.8(3)
C1 N1 Sn1 95.3(2)
C2 N1 Sn1 126.2(2)
C1 N2 C14 129.8(3)
C1 N2 Sn1 94.7(2)
C14 N2 Sn1 135.3(2)
C1 N3 C29 120.7(3)
C1 N3 C26 117.2(3)
C29 N3 C26 121.9(3)
C32 N4 C34 118.9(3)
C32 N4 Ga1 109.3(2)
C34 N4 Ga1 130.1(2)
C33 N5 C46 120.2(3)
C33 N5 Ga1 109.4(2)
C46 N5 Ga1 127.9(2)
N2 C1 N1 109.1(3)
N2 C1 N3 127.3(3)
N1 C1 N3 123.6(3)
C3 C2 C7 120.6(3)
C3 C2 N1 117.7(3)
C7 C2 N1 121.5(3)
C4 C3 C2 118.6(3)
C4 C3 C8 119.2(3)
C2 C3 C8 122.2(3)
C5 C4 C3 121.7(4)
C6 C5 C4 119.0(3)
C5 C6 C7 122.5(3)
C6 C7 C2 117.5(3)
C6 C7 C11 119.0(3)
C2 C7 C11 123.5(3)
C10 C8 C3 110.2(3)
C10 C8 C9 111.1(4)
C3 C8 C9 113.1(3)
C7 C11 C12 112.5(3)
C7 C11 C13 110.8(3)
C12 C11 C13 109.7(3)
C19 C14 C15 120.6(3)
C19 C14 N2 121.9(3)
C15 C14 N2 117.4(3)
C16 C15 C14 118.6(3)
C16 C15 C20 119.2(3)
C14 C15 C20 122.1(3)
C17 C16 C15 120.9(4)
C18 C17 C16 119.9(4)
C17 C18 C19 122.1(4)
C18 C19 C14 117.7(4)
C18 C19 C23 119.1(3)
C14 C19 C23 122.9(3)
C15 C20 C21 113.4(3)
C15 C20 C22 111.4(3)
C21 C20 C22 110.0(4)
C19 C23 C25 113.8(3)
C19 C23 C24 109.4(3)
C25 C23 C24 108.6(3)
N3 C26 C28 114.4(4)
N3 C26 C27 113.2(3)
C28 C26 C27 112.1(4)
N3 C29 C30 115.2(4)
N3 C29 C31 115.0(3)
C30 C29 C31 109.2(3)
C33 C32 N4 116.7(3)
C32 C33 N5 117.0(3)
C39 C34 C35 120.3(3)
C39 C34 N4 119.7(3)
C35 C34 N4 120.0(3)
C36 C35 C34 118.3(3)
C36 C35 C40 119.4(3)
C34 C35 C40 122.2(3)
C37 C36 C35 121.3(4)
C38 C37 C36 120.2(4)
C37 C38 C39 121.2(4)
C38 C39 C34 118.7(3)
C38 C39 C43 119.9(3)
C34 C39 C43 121.4(3)
C35 C40 C41 112.6(4)
C35 C40 C42 110.9(3)
C41 C40 C42 109.8(4)
C45 C43 C39 110.3(3)
C45 C43 C44 110.3(4)
C39 C43 C44 113.3(3)
C51 C46 C47 120.9(4)
C51 C46 N5 120.4(4)
C47 C46 N5 118.6(3)
C48 C47 C46 117.9(5)
C48 C47 C52 120.0(4)
C46 C47 C52 122.1(4)
C49 C48 C47 121.8(5)
C48 C49 C50 119.9(5)
C49 C50 C51 121.8(5)
C50 C51 C46 117.7(5)
C50 C51 C55 121.7(5)
C46 C51 C55 120.3(4)
C47 C52 C54 111.7(4)
C47 C52 C53 111.2(5)
C54 C52 C53 112.6(5)
C56 C55 C57 111.0(5)
C56 C55 C51 112.6(4)
C57 C55 C51 108.9(6)

loop_
_geom_bond_atom_site_label_1
_geom_bond_atom_site_label_2
_geom_bond_distance
Sn1 N1 2.188(3)
Sn1 N2 2.215(3)
Sn1 Ga1 2.6888(6)
Ga1 N4 1.882(3)
Ga1 N5 1.890(3)
N1 C1 1.365(4)
N1 C2 1.432(4)
N2 C1 1.345(4)
N2 C14 1.429(4)
N3 C1 1.371(4)
N3 C29 1.483(5)
N3 C26 1.498(5)
N4 C32 1.401(4)
N4 C34 1.426(4)
N5 C33 1.388(5)
N5 C46 1.431(5)
C2 C3 1.403(5)
C2 C7 1.417(5)
C3 C4 1.393(5)
C3 C8 1.516(5)
C4 C5 1.378(5)
C5 C6 1.375(5)
C6 C7 1.394(5)
C7 C11 1.516(5)
C8 C10 1.514(6)
C8 C9 1.525(5)
C11 C12 1.532(5)
C11 C13 1.539(5)
C14 C19 1.412(5)
C14 C15 1.418(5)
C15 C16 1.395(5)
C15 C20 1.514(5)
C16 C17 1.380(5)
C17 C18 1.379(6)
C18 C19 1.395(5)
C19 C23 1.520(5)
C20 C21 1.522(5)
C20 C22 1.529(5)
C23 C25 1.529(5)
C23 C24 1.538(5)
C26 C28 1.501(6)
C26 C27 1.511(6)
C29 C30 1.518(6)
C29 C31 1.522(6)
C32 C33 1.349(5)
C34 C39 1.410(5)
C34 C35 1.413(5)
C35 C36 1.397(5)
C35 C40 1.521(5)
C36 C37 1.375(5)
C37 C38 1.373(5)
C38 C39 1.394(5)
C39 C43 1.523(5)
C40 C41 1.528(6)
C40 C42 1.530(6)
C43 C45 1.515(5)
C43 C44 1.527(5)
C46 C51 1.402(6)
C46 C47 1.409(6)
C47 C48 1.393(6)
C47 C52 1.510(6)
C48 C49 1.360(8)
C49 C50 1.369(8)
C50 C51 1.398(7)
C51 C55 1.555(8)
C52 C54 1.516(7)
C52 C53 1.535(7)
C55 C56 1.478(9)
C55 C57 1.547(8)
